data_7239706
loop_
_publ_author_name
'Khandavilli, U. B. Rao'
'Yousuf, Mustafa'
'Schaller, Barbara E.'
'Steendam, Ren\'e R. E.'
'Keshavarz, Leila'
'McArdle, Patrick'
'Frawley, Patrick J.'

_publ_section_title
;
 Plastically bendable pregabalin multi-component systems with improved
 tabletability and compressibility
;
_journal_issue 3
_journal_name_full CrystEngComm
_journal_page_first 412
_journal_page_last 415
_journal_paper_doi 10.1039/C9CE01625B
_journal_volume 22
_journal_year 2020
_chemical_absolute_configuration unk
_chemical_formula_sum 'C18 H36 N2 O8'
_chemical_formula_weight 408.49
_space_group_crystal_system monoclinic
_space_group_IT_number 5
_space_group_name_Hall 'C 2y'
_space_group_name_H-M_alt 'C 1 2 1'
_atom_sites_solution_hydrogens geom
_audit_creation_method SHELXL-2018/3
_audit_update_record
;
2019-11-22 deposited with the CCDC.	2019-12-10 downloaded from the CCDC.
;
_cell_angle_alpha 90
_cell_angle_beta 99.780(9)
_cell_angle_gamma 90
_cell_formula_units_Z 2
_cell_length_a 11.5328(10)
_cell_length_b 6.1123(5)
_cell_length_c 16.0138(14)
_cell_measurement_reflns_used 1292
_cell_measurement_temperature 150.0(1)
_cell_measurement_theta_max 29.1780
_cell_measurement_theta_min 4.3600
_cell_volume 1112.44(17)
_computing_cell_refinement 'crysalispro 1.171.40.14e (rigaku od, 2018)'
_computing_data_collection 'crysalispro 1.171.40.14e (rigaku od, 2018)'
_computing_data_reduction 'crysalispro 1.171.40.14e (rigaku od, 2018)'
_computing_molecular_graphics 'ORTEX - P. McArdle, J.Appl.Cryst.,1995,28,65-65.'
_computing_publication_material 'Oscail - P. McArdle, J.Appl.Cryst.,2017,50,320-326.'
_computing_structure_refinement 'SHELXL-2018/3 (Sheldrick, 2018)'
_computing_structure_solution 'SHELXT 2018/2 (Sheldrick, 2018)'
_diffrn_ambient_temperature 150.0(1)
_diffrn_detector_area_resol_mean 16.1048
_diffrn_measured_fraction_theta_full 0.997
_diffrn_measured_fraction_theta_max 0.872
_diffrn_measurement_device_type 'xcalibur, sapphire3'
_diffrn_measurement_method '\w scans'
_diffrn_radiation_type MoK\a
_diffrn_radiation_wavelength 0.71073
_diffrn_reflns_av_R_equivalents 0.0269
_diffrn_reflns_av_unetI/netI 0.0391
_diffrn_reflns_Laue_measured_fraction_full 0.997
_diffrn_reflns_Laue_measured_fraction_max 0.872
_diffrn_reflns_limit_h_max 9
_diffrn_reflns_limit_h_min -15
_diffrn_reflns_limit_k_max 4
_diffrn_reflns_limit_k_min -7
_diffrn_reflns_limit_l_max 21
_diffrn_reflns_limit_l_min -19
_diffrn_reflns_number 2690
_diffrn_reflns_point_group_measured_fraction_full 0.745
_diffrn_reflns_point_group_measured_fraction_max 0.617
_diffrn_reflns_theta_full 25.242
_diffrn_reflns_theta_max 29.069
_diffrn_reflns_theta_min 3.599
_diffrn_source 'fine-focus sealed x-ray tube'
_exptl_absorpt_coefficient_mu 0.095
_exptl_absorpt_correction_T_max 1.00000
_exptl_absorpt_correction_T_min 0.74806
_exptl_absorpt_correction_type multi-scan
_exptl_absorpt_process_details
;
crysalispro 1.171.40.14e (rigaku oxford diffraction, 2018)
empirical absorption correction using spherical harmonics,
 implemented in scale3 abspack scaling algorithm.
;
_exptl_crystal_colour Colourless
_exptl_crystal_density_diffrn 1.219
_exptl_crystal_description Parallelepiped
_exptl_crystal_F_000 444
_exptl_crystal_size_max 0.50
_exptl_crystal_size_mid 0.40
_exptl_crystal_size_min 0.20
_refine_diff_density_max 0.252
_refine_diff_density_min -0.228
_refine_diff_density_rms 0.049
_refine_ls_abs_structure_details
;
 Flack x determined using 388 quotients [(I+)-(I-)]/[(I+)+(I-)]
 (Parsons, Flack and Wagner, Acta Cryst. B69 (2013) 249-259).
;
_refine_ls_abs_structure_Flack -1.5(10)
_refine_ls_extinction_method none
_refine_ls_goodness_of_fit_ref 1.084
_refine_ls_hydrogen_treatment constr
_refine_ls_matrix_type full
_refine_ls_number_parameters 131
_refine_ls_number_reflns 1838
_refine_ls_number_restraints 1
_refine_ls_restrained_S_all 1.083
_refine_ls_R_factor_all 0.0427
_refine_ls_R_factor_gt 0.0398
_refine_ls_shift/su_max 0.000
_refine_ls_shift/su_mean 0.000
_refine_ls_structure_factor_coef Fsqd
_refine_ls_weighting_details 'w=1/[\s^2^(Fo^2^)+(0.0575P)^2^+0.2355P] where P=(Fo^2^+2Fc^2^)/3'
_refine_ls_weighting_scheme calc
_refine_ls_wR_factor_gt 0.0997
_refine_ls_wR_factor_ref 0.1026
_reflns_Friedel_coverage 0.301
_reflns_Friedel_fraction_full 0.435
_reflns_Friedel_fraction_max 0.313
_reflns_number_gt 1720
_reflns_number_total 1838
_reflns_threshold_expression 'I > 2\s(I)'
_cod_data_source_file c9ce01625b2.cif
_cod_data_source_block oxal_lt
_cod_depositor_comments
;Adding full bibliography for 7239704--7239707.cif.

 Adding full bibliography for 7239704--7239707.cif.
;
_cod_original_sg_symbol_H-M 'C 2'
_cod_database_code 7239706
_shelx_shelxl_version_number 2018/3
_shelx_space_group_comment
;
The symmetry employed for this shelxl refinement is uniquely defined
by the following loop, which should always be used as a source of
symmetry information in preference to the above space-group names.
They are only intended as comments.
;
_shelx_estimated_absorpt_t_min 0.954
_shelx_estimated_absorpt_t_max 0.981

loop_
_space_group_symop_operation_xyz
'x, y, z'
'-x, y, -z'
'x+1/2, y+1/2, z'
'-x+1/2, y+1/2, -z'

loop_
_atom_site_label
_atom_site_type_symbol
_atom_site_fract_x
_atom_site_fract_y
_atom_site_fract_z
_atom_site_U_iso_or_equiv
_atom_site_adp_type
_atom_site_occupancy
_atom_site_site_symmetry_order
_atom_site_calc_flag
_atom_site_refinement_flags_posn
_atom_site_refinement_flags_adp
O6 O 0.76793(13) 0.4112(3) 0.39852(9) 0.0207(3) Uani 1 1 d . .
O7 O 0.60062(13) 0.5067(3) 0.31433(10) 0.0233(4) Uani 1 1 d . .
H7 H 0.592614 0.585389 0.354427 0.035 Uiso 1 1 calc R U
O12 O 0.58480(14) 1.1123(3) 0.44745(10) 0.0235(4) Uani 1 1 d . .
O11 O 0.55119(14) 0.7534(3) 0.43288(11) 0.0275(4) Uani 1 1 d . .
N1 N 0.83253(16) -0.0448(3) 0.43329(11) 0.0222(4) Uani 1 1 d . .
H1A H 0.884770 0.061180 0.448512 0.033 Uiso 1 1 calc R U
H1B H 0.851332 -0.161066 0.466277 0.033 Uiso 1 1 calc R U
H1C H 0.761159 0.001971 0.438853 0.033 Uiso 1 1 calc R U
C5 C 0.69380(17) 0.3793(4) 0.33605(14) 0.0181(4) Uani 1 1 d . .
C14 C 0.53948(17) 0.9377(4) 0.46491(12) 0.0175(4) Uani 1 1 d . .
C2 C 0.83309(19) -0.1058(4) 0.34345(14) 0.0206(5) Uani 1 1 d . .
H2A H 0.770630 -0.210995 0.326244 0.025 Uiso 1 1 calc R U
H2B H 0.907050 -0.178037 0.340104 0.025 Uiso 1 1 calc R U
C3 C 0.81742(18) 0.0826(4) 0.28074(13) 0.0184(4) Uani 1 1 d . .
H3 H 0.879545 0.190530 0.298607 0.022 Uiso 1 1 calc R U
C8 C 0.8338(2) -0.0110(4) 0.19493(14) 0.0247(5) Uani 1 1 d . .
H8A H 0.905362 -0.097499 0.203416 0.030 Uiso 1 1 calc R U
H8B H 0.768923 -0.109800 0.175805 0.030 Uiso 1 1 calc R U
C4 C 0.69753(18) 0.1970(4) 0.27438(14) 0.0212(5) Uani 1 1 d . .
H4A H 0.675353 0.254524 0.217455 0.025 Uiso 1 1 calc R U
H4B H 0.639201 0.088602 0.282884 0.025 Uiso 1 1 calc R U
C9 C 0.8409(2) 0.1530(6) 0.12405(15) 0.0367(7) Uani 1 1 d . .
H9 H 0.766541 0.233850 0.112733 0.044 Uiso 1 1 calc R U
C11 C 0.8556(3) 0.0307(8) 0.04421(19) 0.0652(12) Uani 1 1 d . .
H11A H 0.927986 -0.050169 0.054113 0.098 Uiso 1 1 calc R U
H11B H 0.857189 0.133269 -0.000987 0.098 Uiso 1 1 calc R U
H11C H 0.790910 -0.068403 0.028925 0.098 Uiso 1 1 calc R U
C10 C 0.9401(4) 0.3168(7) 0.1482(2) 0.0632(11) Uani 1 1 d . .
H10A H 0.924473 0.404675 0.194696 0.095 Uiso 1 1 calc R U
H10B H 0.945518 0.409266 0.100537 0.095 Uiso 1 1 calc R U
H10C H 1.013019 0.239898 0.164556 0.095 Uiso 1 1 calc R U

loop_
_atom_site_aniso_label
_atom_site_aniso_U_11
_atom_site_aniso_U_22
_atom_site_aniso_U_33
_atom_site_aniso_U_23
_atom_site_aniso_U_13
_atom_site_aniso_U_12
O6 0.0163(7) 0.0193(8) 0.0250(7) -0.0021(7) -0.0008(5) -0.0011(6)
O7 0.0154(7) 0.0247(9) 0.0289(8) -0.0050(7) 0.0012(6) 0.0062(7)
O12 0.0212(8) 0.0235(9) 0.0260(8) 0.0026(7) 0.0046(6) -0.0056(7)
O11 0.0238(8) 0.0218(9) 0.0370(9) -0.0082(8) 0.0059(7) 0.0048(7)
N1 0.0210(9) 0.0174(10) 0.0286(9) 0.0028(8) 0.0051(7) 0.0001(7)
C5 0.0130(9) 0.0171(11) 0.0246(10) 0.0031(9) 0.0045(8) -0.0011(8)
C14 0.0106(8) 0.0172(10) 0.0231(10) -0.0004(9) -0.0012(7) 0.0027(8)
C2 0.0179(10) 0.0153(11) 0.0289(11) -0.0014(9) 0.0049(8) -0.0009(8)
C3 0.0137(9) 0.0189(11) 0.0227(10) -0.0011(9) 0.0028(7) -0.0006(8)
C8 0.0192(10) 0.0278(13) 0.0278(11) -0.0054(10) 0.0059(8) -0.0007(10)
C4 0.0149(9) 0.0232(12) 0.0246(10) -0.0023(10) 0.0008(8) 0.0015(9)
C9 0.0319(13) 0.0531(19) 0.0258(11) 0.0017(13) 0.0070(10) 0.0079(13)
C11 0.070(2) 0.098(3) 0.0318(15) -0.007(2) 0.0206(14) -0.002(2)
C10 0.081(3) 0.064(3) 0.0459(18) 0.0201(19) 0.0142(17) -0.027(2)

loop_
_atom_type_symbol
_atom_type_description
_atom_type_scat_dispersion_real
_atom_type_scat_dispersion_imag
_atom_type_scat_source
C C 0.0033 0.0016 'International Tables Vol C Tables 4.2.6.8 and 6.1.1.4'
H H 0.0000 0.0000 'International Tables Vol C Tables 4.2.6.8 and 6.1.1.4'
N N 0.0061 0.0033 'International Tables Vol C Tables 4.2.6.8 and 6.1.1.4'
O O 0.0106 0.0060 'International Tables Vol C Tables 4.2.6.8 and 6.1.1.4'

loop_
_geom_angle_atom_site_label_1
_geom_angle_atom_site_label_2
_geom_angle_atom_site_label_3
_geom_angle
_geom_angle_site_symmetry_3
O6 C5 O7 123.2(2) .
O6 C5 C4 124.60(19) .
O7 C5 C4 112.20(18) .
O12 C14 O11 126.98(19) .
O12 C14 C14 118.78(12) 2_656
O11 C14 C14 114.23(13) 2_656
N1 C2 C3 115.47(18) .
C2 C3 C8 106.94(18) .
C2 C3 C4 113.16(18) .
C8 C3 C4 110.95(17) .
C9 C8 C3 116.9(2) .
C5 C4 C3 114.95(17) .
C11 C9 C10 110.6(3) .
C11 C9 C8 109.3(3) .
C10 C9 C8 112.1(2) .

loop_
_geom_bond_atom_site_label_1
_geom_bond_atom_site_label_2
_geom_bond_distance
_geom_bond_site_symmetry_2
O6 C5 1.216(3) .
O7 C5 1.325(3) .
O12 C14 1.241(3) .
O11 C14 1.255(3) .
N1 C2 1.487(3) .
C5 C4 1.495(3) .
C14 C14 1.562(4) 2_656
C2 C3 1.519(3) .
C3 C8 1.530(3) .
C3 C4 1.537(3) .
C8 C9 1.527(4) .
C9 C11 1.515(4) .
C9 C10 1.520(5) .

loop_
_geom_hbond_atom_site_label_D
_geom_hbond_atom_site_label_H
_geom_hbond_atom_site_label_A
_geom_hbond_distance_DH
_geom_hbond_distance_HA
_geom_hbond_distance_DA
_geom_hbond_angle_DHA
_geom_hbond_site_symmetry_A
_geom_hbond_publ_flag
O7 H7 O11 0.82 1.75 2.563(2) 170.7 . yes
N1 H1A O11 0.89 2.30 3.112(3) 151.7 3_545 yes
N1 H1A O11 0.89 2.25 2.956(3) 136.2 4_646 yes
N1 H1B O12 0.89 2.01 2.886(3) 169.7 4_636 yes
N1 H1C O12 0.89 2.17 3.059(2) 177.8 1_545 yes
C2 H2A O6 0.97 2.59 3.207(3) 122.0 1_545 yes
C2 H2A O7 0.97 2.59 3.548(3) 167.8 1_545 yes
C2 H2B O7 0.97 2.60 3.271(3) 126.8 3_545 yes

loop_
_geom_torsion_atom_site_label_1
_geom_torsion_atom_site_label_2
_geom_torsion_atom_site_label_3
_geom_torsion_atom_site_label_4
_geom_torsion
N1 C2 C3 C8 174.05(17)
N1 C2 C3 C4 -63.5(2)
C2 C3 C8 C9 -170.88(19)
C4 C3 C8 C9 65.3(3)
O6 C5 C4 C3 -15.3(3)
O7 C5 C4 C3 163.68(19)
C2 C3 C4 C5 88.4(2)
C8 C3 C4 C5 -151.42(19)
C3 C8 C9 C11 -179.3(2)
C3 C8 C9 C10 57.6(3)
